data_7203912
loop_
_publ_author_name
'Nishimura, Kazukuni'
'Kondo, Tetsuo'
'Drozdova, Olga O.'
'Yamochi, Hideki'
'Saito, Gunzi'

_publ_section_title
;
 Preparation of metallic BEDT-TTF charge transfer complex of
 3,3',5,5'-tetranitro-4,4'-biphenyldiol dianion (TNBP2&#x2212;) having
 flexible molecular shape
;
_journal_issue 4
_journal_name_full 'Journal of Materials Chemistry'
_journal_page_first 911
_journal_paper_doi 10.1039/a907746d
_journal_volume 10
_journal_year 2000
_chemical_formula_sum 'C60 H44 N4 O10 P2'
_chemical_formula_weight 1042.98
_space_group_IT_number 2
_symmetry_cell_setting triclinic
_symmetry_space_group_name_Hall '-P 1'
_symmetry_space_group_name_H-M 'P -1'
_atom_sites_solution_primary 'direct method'
_atom_sites_solution_secondary 'Fourier difference'
_atom_type_scat_source 'International Tables (1974)'
_cell_angle_alpha 113.226(9)
_cell_angle_beta 96.24(1)
_cell_angle_gamma 94.51(1)
_cell_formula_units_Z 1
_cell_length_a 9.396(2)
_cell_length_b 10.436(2)
_cell_length_c 14.038(3)
_cell_measurement_reflns_used ??
_cell_measurement_theta_max 27.5
_cell_measurement_theta_min 0
_cell_volume 1246.3(5)
_computing_cell_refinement 'MXC(MAC Science)'
_computing_data_collection 'MXC(MAC Science)'
_computing_data_reduction Crystan
_computing_molecular_graphics 'ORTEP III'
_computing_publication_material
;
;
_computing_structure_refinement 'Crystan 6.3'
_computing_structure_solution SIR92
_diffrn_ambient_temperature 295(2)
_diffrn_measurement_device_type 'Mac Science DIP-2020K'
_diffrn_measurement_method theta/2theta
_diffrn_orient_matrix_type standard
_diffrn_orient_matrix_UB_11 -0.05585
_diffrn_orient_matrix_UB_12 -0.03180
_diffrn_orient_matrix_UB_13 -0.07212
_diffrn_orient_matrix_UB_21 -0.08068
_diffrn_orient_matrix_UB_22 -0.04669
_diffrn_orient_matrix_UB_23 0.02090
_diffrn_orient_matrix_UB_31 -0.04544
_diffrn_orient_matrix_UB_32 0.08885
_diffrn_orient_matrix_UB_33 0.02327
_diffrn_radiation_monochromator Graphite
_diffrn_radiation_type 'Mo K-alpha'
_diffrn_radiation_wavelength 0.71073
_diffrn_reflns_av_R_equivalents ??
_diffrn_reflns_limit_h_max 11
_diffrn_reflns_limit_h_min 0
_diffrn_reflns_limit_k_max 13
_diffrn_reflns_limit_k_min -13
_diffrn_reflns_limit_l_max 17
_diffrn_reflns_limit_l_min -17
_diffrn_reflns_number 4627
_diffrn_reflns_theta_max 25.37
_exptl_absorpt_coefficient_mu 0.149
_exptl_absorpt_correction_type none
_exptl_crystal_colour red
_exptl_crystal_density_diffrn 1.390
_exptl_crystal_description Plate
_exptl_crystal_F_000 542
_exptl_crystal_size_max 0.20
_exptl_crystal_size_mid 0.15
_exptl_crystal_size_min 0.05
_refine_diff_density_max 0.34
_refine_diff_density_min -0.29
_refine_ls_extinction_method None
_refine_ls_goodness_of_fit_obs 1.299
_refine_ls_hydrogen_treatment
;
Positions are determined by calculation.
Temperature factors are refined.
;
_refine_ls_number_parameters 365
_refine_ls_number_reflns 2697
_refine_ls_R_factor_obs 0.068
_refine_ls_shift/esd_max 0.2296
_refine_ls_shift/esd_mean 0.0645
_refine_ls_structure_factor_coef F
_refine_ls_weighting_scheme unit
_refine_ls_wR_factor_obs 0.071
_reflns_number_total 4056
_reflns_observed_criterion refl_observed_if_I_>_1.50_sigma(I)
_cod_data_source_file a907746d.txt
_cod_data_source_block (Ph4P)2TNBP
_cod_depositor_comments
;
The following automatic conversions were performed:
'_symmetry_cell_setting' value 'Triclinic' changed to 'triclinic'
according to '/home/saulius/struct/CIF-dictionaries/cif_core.dic'
dictionary named 'cif_core.dic' version 2.4.1 from
2010-06-29.

'_refine_ls_weighting_scheme' value 'Unit' changed to 'unit'
according to '/home/saulius/struct/CIF-dictionaries/cif_core.dic'
dictionary named 'cif_core.dic' version 2.4.1 from 2010-06-29.

Automatic conversion script
Id: cif_fix_enum 1527 2010-12-29 10:47:43Z saulius 

The following automatic conversions were performed:

'_diffrn_ambient_temperature' value 'Room Temterature' was changed to
'295(2)' - the room/ambient temperature average [293;298] in
Kelvins(K) was taken.

'_atom_site_thermal_displace_type' tag value
'Uij' was replaced with 'Uani' value 38 times.

Automatic conversion script
Id: cif_fix_values 1646 2011-03-28 12:23:43Z adriana 

The following automatic conversions were performed:
data name '_exptl_cryst_f_000' replaced with '_exptl_crystal_F_000'
as specified in the replacement file
'/home/antanas/src/cod-tools/trunk/data/replacement-values/replacement_tags.lst'.

Automatic conversion script
Id: cif_correct_tags 4998 2017-03-02 13:24:31Z antanas 
;
_cod_original_formula_sum 'C60 H44 O10 N4 P2'
_cod_database_code 7203912

loop_
_symmetry_equiv_pos_as_xyz
+X,+Y,+Z
-X,-Y,-Z

loop_
_atom_site_aniso_label
_atom_site_aniso_U_11
_atom_site_aniso_U_22
_atom_site_aniso_U_33
_atom_site_aniso_U_12
_atom_site_aniso_U_13
_atom_site_aniso_U_23
P1 0.0370(8) 0.0337(8) 0.0374(8) 0.0049(6) 0.0051(6) 0.0155(7)
O32 0.060(3) 0.057(3) 0.051(2) 0.027(2) 0.011(2) 0.030(2)
O33 0.041(2) 0.087(4) 0.064(3) -0.004(2) -0.014(2) 0.034(3)
O34 0.051(3) 0.077(3) 0.055(3) 0.018(2) 0.015(2) 0.030(3)
O35 0.077(3) 0.080(3) 0.090(4) 0.029(3) 0.031(3) 0.066(3)
O36 0.101(4) 0.128(5) 0.109(4) 0.071(4) 0.072(4) 0.090(4)
N37 0.042(3) 0.049(3) 0.050(3) 0.010(2) 0.005(3) 0.026(3)
N38 0.053(3) 0.048(3) 0.053(3) 0.008(3) 0.011(3) 0.031(3)
C2 0.038(3) 0.037(3) 0.041(3) 0.002(2) 0.003(3) 0.017(3)
C3 0.051(4) 0.039(3) 0.044(3) 0.004(3) 0.014(3) 0.014(3)
C4 0.065(4) 0.061(4) 0.047(4) 0.015(4) 0.018(3) 0.023(3)
C5 0.074(5) 0.044(4) 0.046(4) 0.013(3) 0.006(3) 0.016(3)
C6 0.062(4) 0.050(4) 0.060(4) -0.009(3) 0.005(3) 0.022(4)
C7 0.052(4) 0.051(4) 0.051(4) 0.002(3) 0.014(3) 0.017(3)
C8 0.037(3) 0.037(3) 0.043(3) 0.006(2) 0.003(2) 0.022(3)
C9 0.047(3) 0.042(3) 0.050(4) 0.002(3) 0.005(3) 0.022(3)
C10 0.045(4) 0.054(4) 0.063(4) 0.012(3) 0.008(3) 0.030(3)
C11 0.038(3) 0.056(4) 0.066(4) -0.006(3) 0.003(3) 0.021(4)
C12 0.046(4) 0.041(3) 0.076(5) 0.002(3) 0.008(3) 0.027(3)
C13 0.042(3) 0.041(3) 0.062(4) 0.009(3) 0.005(3) 0.024(3)
C14 0.035(3) 0.042(3) 0.035(3) 0.011(2) 0.008(2) 0.017(3)
C15 0.048(4) 0.050(4) 0.046(4) 0.008(3) 0.004(3) 0.017(3)
C16 0.052(4) 0.047(4) 0.072(5) 0.018(3) 0.012(3) 0.030(4)
C17 0.050(4) 0.072(5) 0.083(5) 0.018(4) 0.012(4) 0.052(4)
C18 0.048(4) 0.077(5) 0.057(4) 0.010(3) -0.001(3) 0.042(4)
C19 0.043(3) 0.048(4) 0.042(3) 0.004(3) 0.008(3) 0.016(3)
C20 0.037(3) 0.046(3) 0.045(3) 0.006(3) 0.011(3) 0.023(3)
C21 0.065(4) 0.081(5) 0.060(4) 0.034(4) 0.030(4) 0.043(4)
C22 0.079(5) 0.104(6) 0.073(5) 0.034(5) 0.027(4) 0.064(5)
C23 0.066(5) 0.083(5) 0.049(4) 0.010(4) 0.018(3) 0.032(4)
C24 0.053(4) 0.065(4) 0.053(4) 0.010(4) 0.021(3) 0.015(4)
C25 0.051(4) 0.057(4) 0.051(4) 0.013(3) 0.011(3) 0.026(3)
C26 0.041(3) 0.040(3) 0.037(3) 0.009(3) 0.002(2) 0.021(3)
C27 0.041(3) 0.043(3) 0.035(3) 0.004(3) 0.003(2) 0.018(3)
C28 0.039(3) 0.037(3) 0.036(3) 0.010(2) 0.005(2) 0.015(3)
C29 0.048(3) 0.032(3) 0.038(3) 0.009(3) 0.006(3) 0.014(3)
C30 0.047(3) 0.038(3) 0.035(3) 0.009(3) 0.010(2) 0.020(3)
C31 0.041(3) 0.041(3) 0.044(3) 0.010(3) 0.007(3) 0.018(3)

loop_
_atom_site_label
_atom_site_fract_x
_atom_site_fract_y
_atom_site_fract_z
_atom_site_U_iso_or_equiv
_atom_site_occupancy
_atom_site_thermal_displace_type
P1 0.90400(16) 0.48020(15) 0.19350(11) 0.0385(7) 1.000 Uani
O32 0.1907(5) 0.2047(4) 0.3035(3) 0.058(3) 1.000 Uani
O33 -0.0197(5) 0.0458(5) 0.3567(4) 0.070(3) 1.000 Uani
O34 0.0422(5) 0.1534(5) 0.5253(3) 0.065(3) 1.000 Uani
O35 0.4344(5) 0.2389(5) 0.2249(4) 0.083(3) 1.000 Uani
O36 0.5866(6) 0.0993(6) 0.2262(4) 0.111(4) 1.000 Uani
N37 0.0722(5) 0.0988(5) 0.4356(4) 0.050(3) 1.000 Uani
N38 0.4844(6) 0.1586(5) 0.2596(4) 0.053(3) 1.000 Uani
C2 0.8795(6) 0.3057(6) 0.0915(4) 0.041(3) 1.000 Uani
C3 0.9783(7) 0.2605(6) 0.0234(5) 0.048(3) 1.000 Uani
C4 0.9524(7) 0.1274(7) -0.0562(5) 0.061(4) 1.000 Uani
C5 0.8275(8) 0.0390(7) -0.0684(5) 0.058(4) 1.000 Uani
C6 0.7290(8) 0.0847(7) -0.0006(5) 0.062(4) 1.000 Uani
C7 0.7550(7) 0.2169(7) 0.0804(5) 0.056(4) 1.000 Uani
C8 1.0916(6) 0.5534(6) 0.2193(4) 0.042(3) 1.000 Uani
C9 1.1968(6) 0.4809(6) 0.2463(5) 0.049(3) 1.000 Uani
C10 1.3413(7) 0.5369(7) 0.2661(5) 0.057(4) 1.000 Uani
C11 1.3805(7) 0.6636(7) 0.2604(5) 0.059(4) 1.000 Uani
C12 1.2768(7) 0.7350(6) 0.2342(5) 0.058(4) 1.000 Uani
C13 1.1334(6) 0.6805(6) 0.2142(5) 0.051(3) 1.000 Uani
C14 0.7993(6) 0.5896(6) 0.1506(4) 0.040(3) 1.000 Uani
C15 0.7996(7) 0.7317(6) 0.2181(5) 0.052(3) 1.000 Uani
C16 0.7221(7) 0.8170(7) 0.1839(6) 0.060(4) 1.000 Uani
C17 0.6456(7) 0.7624(8) 0.0846(6) 0.070(4) 1.000 Uani
C18 0.6444(7) 0.6243(8) 0.0166(5) 0.064(4) 1.000 Uani
C19 0.7218(6) 0.5386(6) 0.0507(4) 0.048(3) 1.000 Uani
C20 0.8412(6) 0.4674(6) 0.3061(4) 0.045(3) 1.000 Uani
C21 0.8954(7) 0.3754(8) 0.3448(5) 0.070(5) 1.000 Uani
C22 0.8433(9) 0.3593(9) 0.4280(6) 0.086(5) 1.000 Uani
C23 0.7374(8) 0.4343(8) 0.4734(5) 0.070(4) 1.000 Uani
C24 0.6834(7) 0.5261(7) 0.4360(5) 0.062(4) 1.000 Uani
C25 0.7348(7) 0.5432(7) 0.3527(5) 0.056(4) 1.000 Uani
C26 0.4540(6) 0.0302(6) 0.4700(4) 0.041(3) 1.000 Uani
C27 0.3076(6) 0.0431(6) 0.4809(4) 0.043(3) 1.000 Uani
C28 0.2236(6) 0.0951(6) 0.4228(4) 0.040(3) 1.000 Uani
C29 0.2709(6) 0.1487(6) 0.3485(4) 0.042(3) 1.000 Uani
C30 0.4183(6) 0.1277(6) 0.3375(4) 0.042(3) 1.000 Uani
C31 0.5029(6) 0.0714(6) 0.3952(4) 0.045(3) 1.000 Uani
H3 1.065(6) 0.321(6) 0.031(4) 0.06(2) 1.000 Uiso
H4 1.021(6) 0.096(5) -0.103(4) 0.09(2) 1.000 Uiso
H5 0.810(6) -0.054(6) -0.124(4) 0.06(2) 1.000 Uiso
H6 0.641(6) 0.024(6) -0.010(4) 0.05(2) 1.000 Uiso
H7 0.687(6) 0.247(6) 0.129(4) 0.08(2) 1.000 Uiso
H9 1.170(6) 0.393(5) 0.251(4) 0.05(2) 1.000 Uiso
H10 1.414(6) 0.487(6) 0.283(4) 0.06(2) 1.000 Uiso
H11 1.480(6) 0.703(6) 0.276(4) 0.07(2) 1.000 Uiso
H12 1.305(6) 0.822(6) 0.229(4) 0.09(2) 1.000 Uiso
H13 1.061(6) 0.731(6) 0.197(4) 0.04(2) 1.000 Uiso
H15 0.854(6) 0.769(6) 0.287(4) 0.06(2) 1.000 Uiso
H16 0.722(6) 0.914(6) 0.230(4) 0.07(2) 1.000 Uiso
H17 0.592(6) 0.822(6) 0.062(4) 0.07(2) 1.000 Uiso
H18 0.590(6) 0.588(6) -0.053(4) 0.08(2) 1.000 Uiso
H19 0.7220(4) 0.4423(4) 0.0037(3) 0.03(1) 1.000 Uiso
H21 0.9700(4) 0.3225(5) 0.3138(3) 0.06(2) 1.000 Uiso
H22 0.8809(4) 0.2944(5) 0.4540(3) 0.11(3) 1.000 Uiso
H23 0.7024(5) 0.4229(5) 0.5317(4) 0.09(2) 1.000 Uiso
H24 0.6091(6) 0.5785(6) 0.4678(4) 0.07(2) 1.000 Uiso
H25 0.6964(5) 0.6079(5) 0.3269(4) 0.06(2) 1.000 Uiso
H27 0.2662(5) 0.0140(5) 0.5299(4) 0.05(2) 1.000 Uiso
H31 0.60060(16) 0.06080(15) 0.38260(11) 0.03(1) 1.000 Uiso

loop_
_geom_angle_atom_site_label_1
_geom_angle_atom_site_label_2
_geom_angle_atom_site_label_3
_geom_angle
_geom_angle_site_symmetry_1
_geom_angle_site_symmetry_2
_geom_angle_site_symmetry_3
_geom_angle_publ_flag
C2 P1 C8 109.4(3) . . . yes
C2 P1 C14 109.3(3) . . . yes
C2 P1 C20 107.4(3) . . . yes
C8 P1 C14 108.1(3) . . . yes
C8 P1 C20 112.8(3) . . . yes
C14 P1 C20 109.9(3) . . . yes
O33 N37 O34 123.2(5) . . . yes
O33 N37 C28 118.4(5) . . . yes
O34 N37 C28 118.4(5) . . . yes
O35 N38 O36 120.8(6) . . . yes
O35 N38 C30 120.0(5) . . . yes
O36 N38 C30 119.0(6) . . . yes
P1 C2 C3 121.8(5) . . . yes
P1 C2 C7 118.1(5) . . . yes
C3 C2 C7 120.1(6) . . . yes
C2 C3 C4 119.8(6) . . . yes
C3 C4 C5 120.4(7) . . . yes
C4 C5 C6 119.6(6) . . . yes
C5 C6 C7 120.5(7) . . . yes
C2 C7 C6 119.6(6) . . . yes
P1 C8 C9 119.2(5) . . . yes
P1 C8 C13 121.4(5) . . . yes
C9 C8 C13 119.4(6) . . . yes
C8 C9 C10 119.3(6) . . . yes
C9 C10 C11 120.3(6) . . . yes
C10 C11 C12 120.3(6) . . . yes
C11 C12 C13 120.0(6) . . . yes
C8 C13 C12 120.7(6) . . . yes
P1 C14 C15 119.9(5) . . . yes
P1 C14 C19 121.2(5) . . . yes
C15 C14 C19 118.9(6) . . . yes
C14 C15 C16 119.8(6) . . . yes
C15 C16 C17 119.6(7) . . . yes
C16 C17 C18 121.8(7) . . . yes
C17 C18 C19 118.7(7) . . . yes
C14 C19 C18 121.2(6) . . . yes
P1 C20 C21 119.6(5) . . . yes
P1 C20 C25 121.6(5) . . . yes
C21 C20 C25 118.8(6) . . . yes
C20 C21 C22 120.3(7) . . . yes
C21 C22 C23 120.5(8) . . . yes
C22 C23 C24 119.7(7) . . . yes
C23 C24 C25 120.3(7) . . . yes
C20 C25 C24 120.4(6) . . . yes
C26 C26 C27 122.3(5) 2_656 . . yes
C26 C26 C31 122.7(5) 2_656 . . yes
C27 C26 C31 115.0(5) . . . yes
C26 C27 C28 121.4(5) . . . yes
N37 C28 C27 117.7(5) . . . yes
N37 C28 C29 116.1(5) . . . yes
C27 C28 C29 126.2(6) . . . yes
O32 C29 C28 122.9(6) . . . yes
O32 C29 C30 127.3(6) . . . yes
C28 C29 C30 109.8(5) . . . yes
N38 C30 C29 120.0(5) . . . yes
N38 C30 C31 116.3(5) . . . yes
C29 C30 C31 123.7(5) . . . yes
C26 C31 C30 123.7(6) . . . yes
C2 C3 H3 120.2(32) . . . yes
C4 C3 H3 120.0(32) . . . yes
C3 C4 H4 119.9(32) . . . yes
C5 C4 H4 119.8(32) . . . yes
C4 C5 H5 120.2(34) . . . yes
C6 C5 H5 120.2(34) . . . yes
C5 C6 H6 119.7(33) . . . yes
C7 C6 H6 119.8(33) . . . yes
C2 C7 H7 120.3(33) . . . yes
C6 C7 H7 120.0(33) . . . yes
C8 C9 H9 120.5(33) . . . yes
C10 C9 H9 120.2(33) . . . yes
C9 C10 H10 119.8(34) . . . yes
C11 C10 H10 119.9(34) . . . yes
C10 C11 H11 119.9(33) . . . yes
C12 C11 H11 119.8(33) . . . yes
C11 C12 H12 120.0(34) . . . yes
C13 C12 H12 120.0(34) . . . yes
C8 C13 H13 119.7(35) . . . yes
C12 C13 H13 119.6(35) . . . yes
C14 C15 H15 119.7(34) . . . yes
C16 C15 H15 120.4(34) . . . yes
C15 C16 H16 119.8(33) . . . yes
C17 C16 H16 120.6(33) . . . yes
C16 C17 H17 119.1(33) . . . yes
C18 C17 H17 119.1(33) . . . yes
C17 C18 H18 120.6(33) . . . yes
C19 C18 H18 120.7(33) . . . yes
C14 C19 H19 119.6(7) . . . yes
C18 C19 H19 119.3(7) . . . yes
C20 C21 H21 119.9(7) . . . yes
C22 C21 H21 119.8(8) . . . yes
C21 C22 H22 119.8(8) . . . yes
C23 C22 H22 119.7(8) . . . yes
C22 C23 H23 119.9(9) . . . yes
C24 C23 H23 120.4(8) . . . yes
C23 C24 H24 119.6(8) . . . yes
C25 C24 H24 120.1(8) . . . yes
C20 C25 H25 119.8(7) . . . yes
C24 C25 H25 119.9(7) . . . yes
C26 C27 H27 119.2(6) . . . yes
C28 C27 H27 119.4(7) . . . yes
C26 C31 H31 118.2(6) . . . yes
C30 C31 H31 118.1(6) . . . yes

loop_
_geom_bond_atom_site_label_1
_geom_bond_atom_site_label_2
_geom_bond_distance
_geom_bond_site_symmetry_1
_geom_bond_site_symmetry_2
_geom_bond_publ_flag
P1 C2 1.796(6) . . yes
P1 C8 1.804(6) . . yes
P1 C14 1.796(6) . . yes
P1 C20 1.795(6) . . yes
O32 C29 1.251(7) . . yes
O33 N37 1.230(7) . . yes
O34 N37 1.235(7) . . yes
O35 N38 1.222(8) . . yes
O36 N38 1.220(8) . . yes
N37 C28 1.455(8) . . yes
N38 C30 1.442(8) . . yes
C2 C3 1.380(9) . . yes
C2 C7 1.388(9) . . yes
C3 C4 1.379(9) . . yes
C4 C5 1.385(10) . . yes
C5 C6 1.376(10) . . yes
C6 C7 1.380(10) . . yes
C8 C9 1.398(9) . . yes
C8 C13 1.385(8) . . yes
C9 C10 1.388(9) . . yes
C10 C11 1.380(10) . . yes
C11 C12 1.376(10) . . yes
C12 C13 1.374(9) . . yes
C14 C15 1.410(9) . . yes
C14 C19 1.382(8) . . yes
C15 C16 1.384(10) . . yes
C16 C17 1.370(11) . . yes
C17 C18 1.378(11) . . yes
C18 C19 1.386(10) . . yes
C20 C21 1.380(10) . . yes
C20 C25 1.383(9) . . yes
C21 C22 1.378(11) . . yes
C22 C23 1.370(12) . . yes
C23 C24 1.366(11) . . yes
C24 C25 1.381(10) . . yes
C26 C26 1.483(8) . 2_656 yes
C26 C27 1.412(8) . . yes
C26 C31 1.389(8) . . yes
C27 C28 1.364(8) . . yes
C28 C29 1.456(8) . . yes
C29 C30 1.434(9) . . yes
C30 C31 1.394(8) . . yes
C3 H3 0.96(6) . . yes
C4 H4 0.96(6) . . yes
C5 H5 0.96(6) . . yes
C6 H6 0.96(6) . . yes
C7 H7 0.96(6) . . yes
C9 H9 0.96(6) . . yes
C10 H10 0.96(6) . . yes
C11 H11 0.96(6) . . yes
C12 H12 0.96(6) . . yes
C13 H13 0.96(6) . . yes
C15 H15 0.96(6) . . yes
C16 H16 0.96(6) . . yes
C17 H17 0.96(6) . . yes
C18 H18 0.96(6) . . yes
C19 H19 0.961(8) . . yes
C21 H21 0.961(9) . . yes
C22 H22 0.960(10) . . yes
C23 H23 0.960(9) . . yes
C24 H24 0.960(9) . . yes
C25 H25 0.959(9) . . yes
C27 H27 0.960(8) . . yes
C31 H31 0.960(6) . . yes

loop_
_geom_contact_atom_site_label_1
_geom_contact_atom_site_label_2
_geom_contact_distance
_geom_contact_site_symmetry_1
_geom_contact_site_symmetry_2
_geom_contact_publ_flag
O32 C5 3.252(7) 1_555 2_655 ?
O32 C9 3.281(7) 1_555 1_455 ?
O32 C21 3.394(8) 1_555 1_455 ?
O32 H5 2.39(6) 1_555 2_655 ?
O32 H9 2.37(5) 1_555 1_455 ?
O32 H21 2.482(6) 1_555 1_455 ?
O33 C15 3.285(8) 1_555 1_445 ?
O33 C16 3.273(8) 1_555 1_445 ?
O34 C25 3.354(8) 1_555 2_666 ?
O34 H15 2.48(5) 1_555 2_666 ?
O34 H22 2.578(6) 1_555 1_455 ?
O35 C10 3.145(8) 1_555 1_455 ?
O35 H10 2.42(6) 1_555 1_455 ?
O36 C16 3.167(9) 1_555 1_545 ?
O36 H16 2.41(6) 1_555 1_545 ?
C3 C5 3.962(9) 1_555 2_755 ?
C3 C13 3.683(8) 1_555 2_765 ?
C3 C17 3.982(9) 1_555 2_765 ?
C3 C18 3.824(9) 1_555 2_765 ?
C3 C19 3.853(8) 1_555 2_765 ?
C3 H13 3.11(6) 1_555 2_765 ?
C4 C4 3.706(9) 1_555 2_755 ?
C4 C5 3.539(9) 1_555 2_755 ?
C4 C12 3.885(9) 1_555 2_765 ?
C4 C13 3.600(9) 1_555 2_765 ?
C4 C16 3.826(9) 1_555 2_765 ?
C4 C17 3.969(9) 1_555 2_765 ?
C4 H13 2.89(6) 1_555 2_765 ?
C5 C5 3.893(9) 1_555 2_755 ?
C5 C29 3.606(8) 1_555 2_655 ?
C5 C30 3.863(8) 1_555 2_655 ?
C9 C18 3.913(9) 1_555 2_765 ?
C9 C23 3.645(9) 1_555 2_766 ?
C9 H23 2.891(7) 1_555 2_766 ?
C10 C18 3.672(9) 1_555 2_765 ?
C10 C23 3.710(9) 1_555 2_766 ?
C10 C24 3.826(9) 1_555 1_655 ?
C10 C25 3.752(9) 1_555 1_655 ?
C10 H18 2.93(5) 1_555 2_765 ?
C10 H23 2.783(8) 1_555 2_766 ?
C11 C16 3.913(9) 1_555 1_655 ?
C11 C18 3.831(9) 1_555 2_765 ?
C11 C19 3.994(9) 1_555 2_765 ?
C11 C25 3.917(9) 1_555 1_655 ?
C11 C26 3.746(8) 1_555 1_665 ?
C11 C26 3.918(8) 1_555 2_766 ?
C11 C31 3.927(8) 1_555 1_665 ?
C11 H18 3.12(5) 1_555 2_765 ?
C11 H25 3.181(8) 1_555 1_655 ?
C12 C19 3.893(9) 1_555 2_765 ?
C12 C26 3.629(8) 1_555 1_665 ?
C12 C27 3.643(8) 1_555 1_665 ?
C12 C28 3.757(8) 1_555 1_665 ?
C12 C29 3.976(8) 1_555 1_665 ?
C12 C30 3.834(8) 1_555 1_665 ?
C12 C31 3.670(8) 1_555 1_665 ?
C12 H19 3.117(8) 1_555 2_765 ?
C13 C19 3.974(9) 1_555 2_765 ?
C16 H4 3.00(5) 1_555 2_765 ?
C16 H11 3.11(5) 1_555 1_455 ?
C18 C18 3.461(9) 1_555 2_665 ?
C18 C19 3.568(9) 1_555 2_665 ?
C18 H3 2.95(5) 1_555 2_765 ?
C19 H3 2.97(5) 1_555 2_765 ?
C19 H18 3.13(5) 1_555 2_665 ?
C21 C22 3.76(1) 1_555 2_766 ?
C21 C23 3.921(9) 1_555 2_766 ?
C22 C22 3.75(1) 1_555 2_766 ?
C24 C28 3.636(9) 1_555 2_666 ?
C24 C29 3.499(9) 1_555 2_666 ?
C24 H10 3.02(5) 1_555 1_455 ?
C25 C28 3.801(8) 1_555 2_666 ?
C25 H10 3.00(5) 1_555 1_455 ?
C26 C27 2.535(8) 1_555 2_656 ?
C26 C28 3.786(8) 1_555 2_656 ?
C26 C30 3.818(8) 1_555 2_656 ?
C26 C31 2.520(8) 1_555 2_656 ?
C26 H27 2.705(7) 1_555 2_656 ?
C26 H31 2.674(5) 1_555 2_656 ?
C27 C27 3.826(8) 1_555 2_656 ?
C27 C31 2.987(8) 1_555 2_656 ?
C27 H31 2.649(6) 1_555 2_656 ?
C29 H5 2.90(6) 1_555 2_655 ?
C29 H24 3.017(8) 1_555 2_666 ?
C30 H12 2.98(5) 1_555 1_445 ?
C31 C31 3.790(8) 1_555 2_656 ?
C31 H12 3.03(5) 1_555 1_445 ?
C31 H27 2.675(7) 1_555 2_656 ?
H27 H31 2.064(5) 1_555 2_656 ?
O32 C5 3.252(7) 1_555 2_655 ?
O32 C9 3.281(7) 1_555 1_455 ?
O32 C21 3.394(8) 1_555 1_455 ?
O32 H5 2.39(6) 1_555 2_655 ?
O32 H9 2.37(5) 1_555 1_455 ?
O32 H21 2.482(6) 1_555 1_455 ?
O33 C15 3.285(8) 1_555 1_445 ?
O33 C16 3.273(8) 1_555 1_445 ?
O34 C25 3.354(8) 1_555 2_666 ?
O34 H15 2.48(5) 1_555 2_666 ?
O34 H22 2.578(6) 1_555 1_455 ?
O35 C10 3.145(8) 1_555 1_455 ?
O35 H10 2.42(6) 1_555 1_455 ?
O36 C16 3.167(9) 1_555 1_545 ?
O36 H16 2.41(6) 1_555 1_545 ?
C3 C5 3.962(9) 1_555 2_755 ?
C3 C13 3.683(8) 1_555 2_765 ?
C3 C17 3.982(9) 1_555 2_765 ?
C3 C18 3.824(9) 1_555 2_765 ?
C3 C19 3.853(8) 1_555 2_765 ?
C3 H13 3.11(6) 1_555 2_765 ?
C4 C4 3.706(9) 1_555 2_755 ?
C4 C5 3.539(9) 1_555 2_755 ?
C4 C12 3.885(9) 1_555 2_765 ?
C4 C13 3.600(9) 1_555 2_765 ?
C4 C16 3.826(9) 1_555 2_765 ?
C4 C17 3.969(9) 1_555 2_765 ?
C4 H13 2.89(6) 1_555 2_765 ?
C5 C5 3.893(9) 1_555 2_755 ?
C5 C29 3.606(8) 1_555 2_655 ?
C5 C30 3.863(8) 1_555 2_655 ?
C9 C18 3.913(9) 1_555 2_765 ?
C9 C23 3.645(9) 1_555 2_766 ?
C9 H23 2.891(7) 1_555 2_766 ?
C10 C18 3.672(9) 1_555 2_765 ?
C10 C23 3.710(9) 1_555 2_766 ?
C10 C24 3.826(9) 1_555 1_655 ?
C10 C25 3.752(9) 1_555 1_655 ?
C10 H18 2.93(5) 1_555 2_765 ?
C10 H23 2.783(8) 1_555 2_766 ?
C11 C16 3.913(9) 1_555 1_655 ?
C11 C18 3.831(9) 1_555 2_765 ?
C11 C19 3.994(9) 1_555 2_765 ?
C11 C25 3.917(9) 1_555 1_655 ?
C11 C26 3.746(8) 1_555 1_665 ?
C11 C26 3.918(8) 1_555 2_766 ?
C11 C31 3.927(8) 1_555 1_665 ?
C11 H18 3.12(5) 1_555 2_765 ?
C11 H25 3.181(8) 1_555 1_655 ?
C12 C19 3.893(9) 1_555 2_765 ?
C12 C26 3.629(8) 1_555 1_665 ?
C12 C27 3.643(8) 1_555 1_665 ?
C12 C28 3.757(8) 1_555 1_665 ?
C12 C29 3.976(8) 1_555 1_665 ?
C12 C30 3.834(8) 1_555 1_665 ?
C12 C31 3.670(8) 1_555 1_665 ?
C12 H19 3.117(8) 1_555 2_765 ?
C13 C19 3.974(9) 1_555 2_765 ?
C16 H4 3.00(5) 1_555 2_765 ?
C16 H11 3.11(5) 1_555 1_455 ?
C18 C18 3.461(9) 1_555 2_665 ?
C18 C19 3.568(9) 1_555 2_665 ?
C18 H3 2.95(5) 1_555 2_765 ?
C19 H3 2.97(5) 1_555 2_765 ?
C19 H18 3.13(5) 1_555 2_665 ?
C21 C22 3.76(1) 1_555 2_766 ?
C21 C23 3.921(9) 1_555 2_766 ?
C22 C22 3.75(1) 1_555 2_766 ?
C24 C28 3.636(9) 1_555 2_666 ?
C24 C29 3.499(9) 1_555 2_666 ?
C24 H10 3.02(5) 1_555 1_455 ?
C25 C28 3.801(8) 1_555 2_666 ?
C25 H10 3.00(5) 1_555 1_455 ?
C26 C27 2.535(8) 1_555 2_656 ?
C26 C28 3.786(8) 1_555 2_656 ?
C26 C30 3.818(8) 1_555 2_656 ?
C26 C31 2.520(8) 1_555 2_656 ?
C26 H27 2.705(7) 1_555 2_656 ?
C26 H31 2.674(5) 1_555 2_656 ?
C27 C27 3.826(8) 1_555 2_656 ?
C27 C31 2.987(8) 1_555 2_656 ?
C27 H31 2.649(6) 1_555 2_656 ?
C29 H5 2.90(6) 1_555 2_655 ?
C29 H24 3.017(8) 1_555 2_666 ?
C30 H12 2.98(5) 1_555 1_445 ?
C31 C31 3.790(8) 1_555 2_656 ?
C31 H12 3.03(5) 1_555 1_445 ?
C31 H27 2.675(7) 1_555 2_656 ?
H27 H31 2.064(5) 1_555 2_656 ?

loop_
_geom_torsion_atom_site_label_1
_geom_torsion_atom_site_label_2
_geom_torsion_atom_site_label_3
_geom_torsion_atom_site_label_4
_geom_torsion
_geom_torsion_site_symmetry_1
_geom_torsion_site_symmetry_2
_geom_torsion_site_symmetry_3
_geom_torsion_site_symmetry_4
_geom_torsion_publ_flag
C8 P1 C2 C3 -19.9(5) . . . . yes
C8 P1 C2 C7 161.9(6) . . . . yes
C2 P1 C8 C9 -56.2(5) . . . . yes
C2 P1 C8 C13 124.6(6) . . . . yes
C14 P1 C2 C3 98.3(6) . . . . yes
C14 P1 C2 C7 -79.9(5) . . . . yes
C2 P1 C14 C15 179.2(6) . . . . yes
C2 P1 C14 C19 -3.1(5) . . . . yes
C20 P1 C2 C3 -142.6(6) . . . . yes
C20 P1 C2 C7 39.3(5) . . . . yes
C2 P1 C20 C21 53.8(6) . . . . yes
C2 P1 C20 C25 -123.4(6) . . . . yes
C14 P1 C8 C9 -175.2(6) . . . . yes
C14 P1 C8 C13 5.6(5) . . . . yes
C8 P1 C14 C15 -61.8(5) . . . . yes
C8 P1 C14 C19 115.9(6) . . . . yes
C20 P1 C8 C9 63.2(5) . . . . yes
C20 P1 C8 C13 -116.0(6) . . . . yes
C8 P1 C20 C21 -66.8(6) . . . . yes
C8 P1 C20 C25 116.1(6) . . . . yes
C20 P1 C14 C15 61.6(5) . . . . yes
C20 P1 C14 C19 -120.7(6) . . . . yes
C14 P1 C20 C21 172.6(6) . . . . yes
C14 P1 C20 C25 -4.6(5) . . . . yes
O33 N37 C28 C27 -128.0(8) . . . . yes
O33 N37 C28 C29 52.3(6) . . . . yes
O34 N37 C28 C27 51.1(6) . . . . yes
O34 N37 C28 C29 -128.6(7) . . . . yes
O35 N38 C30 C29 21.5(6) . . . . yes
O35 N38 C30 C31 -161.5(8) . . . . yes
O36 N38 C30 C29 -155.6(8) . . . . yes
O36 N38 C30 C31 21.4(6) . . . . yes
P1 C2 C3 C4 -177.6(9) . . . . yes
P1 C2 C7 C6 176.6(9) . . . . yes
C7 C2 C3 C4 0.6(6) . . . . yes
C3 C2 C7 C6 -1.6(6) . . . . yes
C2 C3 C4 C5 0.2(6) . . . . yes
C3 C4 C5 C6 0.0(7) . . . . yes
C4 C5 C6 C7 -1.1(7) . . . . yes
C5 C6 C7 C2 1.9(7) . . . . yes
P1 C8 C9 C10 179.9(8) . . . . yes
P1 C8 C13 C12 179.9(9) . . . . yes
C13 C8 C9 C10 -0.9(6) . . . . yes
C9 C8 C13 C12 0.7(6) . . . . yes
C8 C9 C10 C11 0.8(6) . . . . yes
C9 C10 C11 C12 -0.5(7) . . . . yes
C10 C11 C12 C13 0.4(7) . . . . yes
C11 C12 C13 C8 -0.5(6) . . . . yes
P1 C14 C15 C16 178.2(8) . . . . yes
P1 C14 C19 C18 -178.1(9) . . . . yes
C19 C14 C15 C16 0.5(6) . . . . yes
C15 C14 C19 C18 -0.4(6) . . . . yes
C14 C15 C16 C17 0.0(7) . . . . yes
C15 C16 C17 C18 -0.7(7) . . . . yes
C16 C17 C18 C19 0.7(7) . . . . yes
C17 C18 C19 C14 -0.2(7) . . . . yes
P1 C20 C21 C22 -176.9(9) . . . . yes
P1 C20 C25 C24 176.8(9) . . . . yes
C25 C20 C21 C22 0.4(7) . . . . yes
C21 C20 C25 C24 -0.4(7) . . . . yes
C20 C21 C22 C23 -0.1(7) . . . . yes
C21 C22 C23 C24 -0.2(7) . . . . yes
C22 C23 C24 C25 0.2(7) . . . . yes
C23 C24 C25 C20 0.1(7) . . . . yes
C26 C26 C27 C28 -178.1(9) . . . . yes
C26 C26 C31 C30 179.7(9) . . . . yes
C31 C26 C27 C28 -1.2(6) . . . . yes
C27 C26 C31 C30 2.9(6) . . . . yes
C26 C27 C28 N37 177.3(8) . . . . yes
C26 C27 C28 C29 -3.0(6) . . . . yes
N37 C28 C29 O32 5.2(5) . . . . yes
N37 C28 C29 C30 -175.2(7) . . . . yes
C27 C28 C29 O32 -174.5(9) . . . . yes
C27 C28 C29 C30 5.1(6) . . . . yes
O32 C29 C30 N38 -7.1(6) . . . . yes
O32 C29 C30 C31 176.2(10) . . . . yes
C28 C29 C30 N38 173.3(7) . . . . yes
C28 C29 C30 C31 -3.4(6) . . . . yes
N38 C30 C31 C26 -177.2(9) . . . . yes
C29 C30 C31 C26 -0.4(6) . . . . yes
P1 C2 C3 H3 2.5(37) . . . . yes
P1 C2 C7 H7 -3.5(38) . . . . yes
C7 C2 C3 H3 -179.4(38) . . . . yes
C3 C2 C7 H7 178.3(39) . . . . yes
C2 C3 C4 H4 -179.6(38) . . . . yes
H3 C3 C4 C5 -179.9(38) . . . . yes
H3 C3 C4 H4 0.3(52) . . . . yes
C3 C4 C5 H5 179.9(40) . . . . yes
H4 C4 C5 C6 179.9(38) . . . . yes
H4 C4 C5 H5 -0.3(53) . . . . yes
C4 C5 C6 H6 178.7(39) . . . . yes
H5 C5 C6 C7 179.1(40) . . . . yes
H5 C5 C6 H6 -1.2(54) . . . . yes
C5 C6 C7 H7 -178.0(39) . . . . yes
H6 C6 C7 C2 -177.9(39) . . . . yes
H6 C6 C7 H7 2.2(54) . . . . yes
P1 C8 C9 H9 -0.2(38) . . . . yes
P1 C8 C13 H13 -0.1(39) . . . . yes
C13 C8 C9 H9 179.0(38) . . . . yes
C9 C8 C13 H13 -179.3(40) . . . . yes
C8 C9 C10 H10 -178.7(39) . . . . yes
H9 C9 C10 C11 -179.1(38) . . . . yes
H9 C9 C10 H10 1.5(53) . . . . yes
C9 C10 C11 H11 178.5(39) . . . . yes
H10 C10 C11 C12 178.9(40) . . . . yes
H10 C10 C11 H11 -2.1(54) . . . . yes
C10 C11 C12 H12 -179.1(40) . . . . yes
H11 C11 C12 C13 -178.7(39) . . . . yes
H11 C11 C12 H12 1.9(54) . . . . yes
C11 C12 C13 H13 179.5(40) . . . . yes
H12 C12 C13 C8 179.0(40) . . . . yes
H12 C12 C13 H13 -1.0(55) . . . . yes
P1 C14 C15 H15 -1.7(38) . . . . yes
P1 C14 C19 H19 1.4(6) . . . . yes
C19 C14 C15 H15 -179.4(39) . . . . yes
C15 C14 C19 H19 179.1(10) . . . . yes
C14 C15 C16 H16 179.8(39) . . . . yes
H15 C15 C16 C17 180.0(40) . . . . yes
H15 C15 C16 H16 -0.3(54) . . . . yes
C15 C16 C17 H17 179.9(39) . . . . yes
H16 C16 C17 C18 179.6(39) . . . . yes
H16 C16 C17 H17 0.1(53) . . . . yes
C16 C17 C18 H18 -179.9(39) . . . . yes
H17 C17 C18 C19 -179.8(38) . . . . yes
H17 C17 C18 H18 -0.4(53) . . . . yes
C17 C18 C19 H19 -179.7(11) . . . . yes
H18 C18 C19 C14 -179.5(39) . . . . yes
H18 C18 C19 H19 1.0(38) . . . . yes
P1 C20 C21 H21 3.3(6) . . . . yes
P1 C20 C25 H25 -3.1(6) . . . . yes
C25 C20 C21 H21 -179.4(11) . . . . yes
C21 C20 C25 H25 179.7(11) . . . . yes
C20 C21 C22 H22 179.4(13) . . . . yes
H21 C21 C22 C23 179.7(13) . . . . yes
H21 C21 C22 H22 -0.8(9) . . . . yes
C21 C22 C23 H23 -179.5(13) . . . . yes
H22 C22 C23 C24 -179.7(13) . . . . yes
H22 C22 C23 H23 1.1(9) . . . . yes
C22 C23 C24 H24 179.9(12) . . . . yes
H23 C23 C24 C25 179.4(12) . . . . yes
H23 C23 C24 H24 -0.8(9) . . . . yes
C23 C24 C25 H25 -180.0(11) . . . . yes
H24 C24 C25 C20 -179.6(11) . . . . yes
H24 C24 C25 H25 0.3(9) . . . . yes
C26 C26 C27 H27 1.5(7) . . . . yes
C26 C26 C31 H31 -0.5(6) . . . . yes
C31 C26 C27 H27 178.3(9) . . . . yes
C27 C26 C31 H31 -177.3(9) . . . . yes
H27 C27 C28 N37 -2.3(6) . . . . yes
H27 C27 C28 C29 177.4(10) . . . . yes
N38 C30 C31 H31 3.0(6) . . . . yes
C29 C30 C31 H31 179.8(9) . . . . yes
